data_4327109
loop_
_publ_author_name
'Xiang-Qian Fang'
'Zhao-Peng Deng'
'Li-Hua Huo'
'Wang Wan'
'Zhi-Biao Zhu'
'Hui Zhao'
'Shan Gao'

_publ_section_title
;
 New Family of Silver(I) Complexes Based on Hydroxyl and Carboxyl Groups
 Decorated Arenesulfonic Acid: Syntheses, Structures, and Luminescent
 Properties
;
_journal_name_full 'Inorganic Chemistry'
_journal_page_first 12562
_journal_page_last 12574
_journal_paper_doi 10.1021/ic201589p
_journal_volume 50
_journal_year 2011
_chemical_formula_moiety 'C7 H12 Ag3 N3 O6 S'
_chemical_formula_sum 'C7 H12 Ag3 N3 O6 S'
_chemical_formula_weight 589.87
_chemical_name_systematic
; 
 ? 
;
_space_group_IT_number 2
_symmetry_cell_setting triclinic
_symmetry_space_group_name_Hall '-P 1'
_symmetry_space_group_name_H-M 'P -1'
_atom_sites_solution_hydrogens geom
_atom_sites_solution_primary direct
_atom_sites_solution_secondary difmap
_audit_creation_method SHELXL-97
_cell_angle_alpha 89.65(3)
_cell_angle_beta 80.19(3)
_cell_angle_gamma 83.36(3)
_cell_formula_units_Z 2
_cell_length_a 6.2647(13)
_cell_length_b 8.3431(17)
_cell_length_c 12.831(3)
_cell_measurement_reflns_used 3837
_cell_measurement_temperature 295(2)
_cell_measurement_theta_max 27.45
_cell_measurement_theta_min 3.23
_cell_volume 656.3(3)
_computing_cell_refinement RAPID-AUTO
_computing_data_collection 'RAPID-AUTO (Rigaku Corporation, 1998)'
_computing_data_reduction 'CrystalStructure (Rigaku/MSC and Rigaku Corporation, 2002)'
_computing_molecular_graphics SHELXL-97
_computing_publication_material SHELXL-97
_computing_structure_refinement 'SHELXL-97 (Sheldrick, 1997)'
_computing_structure_solution 'SHELXS-97 (Sheldrick, 1997)'
_diffrn_ambient_temperature 295(2)
_diffrn_detector_area_resol_mean 10.000
_diffrn_measured_fraction_theta_full 0.986
_diffrn_measured_fraction_theta_max 0.986
_diffrn_measurement_device_type 'Rigaku RAXIS-RAPID'
_diffrn_measurement_method \w
_diffrn_radiation_monochromator graphite
_diffrn_radiation_source 'fine-focus sealed tube'
_diffrn_radiation_type MoK\a
_diffrn_radiation_wavelength 0.71073
_diffrn_reflns_av_R_equivalents 0.0418
_diffrn_reflns_av_sigmaI/netI 0.0527
_diffrn_reflns_limit_h_max 8
_diffrn_reflns_limit_h_min -8
_diffrn_reflns_limit_k_max 10
_diffrn_reflns_limit_k_min -10
_diffrn_reflns_limit_l_max 16
_diffrn_reflns_limit_l_min -15
_diffrn_reflns_number 6397
_diffrn_reflns_theta_full 27.48
_diffrn_reflns_theta_max 27.48
_diffrn_reflns_theta_min 3.22
_diffrn_standards_decay_% 0
_diffrn_standards_interval_count 0
_diffrn_standards_interval_time 0
_diffrn_standards_number 0
_exptl_absorpt_coefficient_mu 4.618
_exptl_absorpt_correction_T_max 0.6306
_exptl_absorpt_correction_T_min 0.4903
_exptl_absorpt_correction_type multi-scan
_exptl_absorpt_process_details 'ABSCOR (Higashi, 1995)'
_exptl_crystal_colour 'pale yellow'
_exptl_crystal_density_diffrn 2.985
_exptl_crystal_description prism
_exptl_crystal_F_000 560
_exptl_crystal_size_max 0.18
_exptl_crystal_size_mid 0.14
_exptl_crystal_size_min 0.11
_refine_diff_density_max 1.596
_refine_diff_density_min -1.816
_refine_diff_density_rms 0.282
_refine_ls_extinction_method none
_refine_ls_goodness_of_fit_ref 1.051
_refine_ls_hydrogen_treatment constr
_refine_ls_matrix_type full
_refine_ls_number_parameters 184
_refine_ls_number_reflns 2963
_refine_ls_number_restraints 0
_refine_ls_restrained_S_all 1.051
_refine_ls_R_factor_all 0.0598
_refine_ls_R_factor_gt 0.0514
_refine_ls_shift/su_max 0.000
_refine_ls_shift/su_mean 0.000
_refine_ls_structure_factor_coef Fsqd
_refine_ls_weighting_details 'calc w=1/[\s^2^(Fo^2^)+(0.0911P)^2^+3.5372P] where P=(Fo^2^+2Fc^2^)/3'
_refine_ls_weighting_scheme calc
_refine_ls_wR_factor_gt 0.1493
_refine_ls_wR_factor_ref 0.1611
_reflns_number_gt 2476
_reflns_number_total 2963
_reflns_threshold_expression >2sigma(I)
_cod_data_source_file ic201589p_si_002_7.cif
_cod_data_source_block complex7
_cod_original_cell_volume 656.4(2)
_cod_database_code 4327109

loop_
_symmetry_equiv_pos_as_xyz
'x, y, z'
'-x, -y, -z'

loop_
_atom_site_label
_atom_site_type_symbol
_atom_site_fract_x
_atom_site_fract_y
_atom_site_fract_z
_atom_site_U_iso_or_equiv
_atom_site_adp_type
_atom_site_occupancy
_atom_site_symmetry_multiplicity
_atom_site_calc_flag
_atom_site_refinement_flags
Ag1 Ag 1.0000 0.0000 0.5000 0.0399(3) Uani 1 2 d S
Ag2 Ag 0.65557(12) -0.11724(8) 0.38127(6) 0.0464(2) Uani 1 1 d .
Ag3 Ag -0.5000 0.0000 0.0000 0.0440(3) Uani 1 2 d S
Ag4 Ag -0.55251(10) -0.32701(7) 0.03470(5) 0.0380(2) Uani 1 1 d .
S1 S 0.3593(3) 0.4463(2) 0.28660(13) 0.0260(4) Uani 1 1 d .
O1 O 0.5941(9) 0.4265(7) 0.2642(5) 0.0371(12) Uani 1 1 d .
O2 O 0.2686(11) 0.4750(8) 0.3983(4) 0.0431(14) Uani 1 1 d .
O3 O 0.2622(10) 0.5688(7) 0.2204(5) 0.0388(13) Uani 1 1 d .
O4 O 0.4853(9) 0.1066(7) 0.3603(5) 0.0369(12) Uani 1 1 d .
O5 O -0.1731(9) 0.2712(7) 0.0416(4) 0.0335(11) Uani 1 1 d .
O6 O -0.2469(9) 0.0235(7) 0.0908(4) 0.0343(12) Uani 1 1 d .
N1 N 1.1559(12) -0.2255(8) 0.5470(5) 0.0355(14) Uani 1 1 d .
H1N1 H 1.2606 -0.2068 0.5827 0.053 Uiso 1 1 calc R
H1N2 H 1.2137 -0.2854 0.4898 0.053 Uiso 1 1 calc R
H1N3 H 1.0578 -0.2777 0.5880 0.053 Uiso 1 1 calc R
N2 N 0.8059(13) -0.3547(9) 0.3871(7) 0.0447(17) Uani 1 1 d .
H2N1 H 0.7342 -0.4212 0.3557 0.067 Uiso 1 1 calc R
H2N2 H 0.8037 -0.3829 0.4542 0.067 Uiso 1 1 calc R
H2N3 H 0.9433 -0.3607 0.3537 0.067 Uiso 1 1 calc R
N3 N -0.2516(11) -0.3500(9) 0.0930(6) 0.0395(16) Uani 1 1 d .
H3N1 H -0.2202 -0.4513 0.1125 0.059 Uiso 1 1 calc R
H3N2 H -0.2631 -0.2840 0.1484 0.059 Uiso 1 1 calc R
H3N3 H -0.1458 -0.3242 0.0424 0.059 Uiso 1 1 calc R
C1 C 0.2693(11) 0.2627(8) 0.2511(5) 0.0246(13) Uani 1 1 d .
C2 C 0.3515(11) 0.1138(9) 0.2945(6) 0.0273(14) Uani 1 1 d .
C3 C 0.2665(12) -0.0257(9) 0.2624(6) 0.0287(15) Uani 1 1 d .
H3A H 0.3186 -0.1266 0.2850 0.034 Uiso 1 1 calc R
C4 C 0.1078(12) -0.0148(9) 0.1983(6) 0.0287(15) Uani 1 1 d .
H4A H 0.0522 -0.1083 0.1816 0.034 Uiso 1 1 calc R
C5 C 0.0298(11) 0.1310(9) 0.1585(5) 0.0256(14) Uani 1 1 d .
C6 C 0.1202(11) 0.2687(8) 0.1860(5) 0.0227(13) Uani 1 1 d .
H6A H 0.0754 0.3677 0.1582 0.027 Uiso 1 1 calc R
C7 C -0.1441(11) 0.1417(9) 0.0937(5) 0.0258(14) Uani 1 1 d .

loop_
_atom_site_aniso_label
_atom_site_aniso_U_11
_atom_site_aniso_U_22
_atom_site_aniso_U_33
_atom_site_aniso_U_23
_atom_site_aniso_U_13
_atom_site_aniso_U_12
Ag1 0.0409(5) 0.0356(5) 0.0473(5) 0.0015(4) -0.0192(4) -0.0046(4)
Ag2 0.0465(4) 0.0340(4) 0.0642(5) 0.0046(3) -0.0285(3) 0.0000(3)
Ag3 0.0479(5) 0.0344(5) 0.0629(6) 0.0088(4) -0.0382(5) -0.0175(4)
Ag4 0.0350(3) 0.0310(3) 0.0544(4) 0.0057(3) -0.0250(3) -0.0050(3)
S1 0.0287(8) 0.0229(8) 0.0287(8) 0.0000(6) -0.0090(7) -0.0058(7)
O1 0.027(3) 0.043(3) 0.046(3) -0.001(3) -0.011(2) -0.016(2)
O2 0.054(4) 0.046(3) 0.030(3) -0.013(2) -0.007(3) -0.008(3)
O3 0.042(3) 0.024(3) 0.052(3) 0.011(2) -0.015(3) -0.005(2)
O4 0.041(3) 0.032(3) 0.046(3) 0.004(2) -0.031(3) -0.001(2)
O5 0.034(3) 0.033(3) 0.038(3) 0.006(2) -0.016(2) -0.008(2)
O6 0.033(3) 0.033(3) 0.042(3) 0.004(2) -0.017(2) -0.010(2)
N1 0.038(3) 0.035(4) 0.036(3) 0.000(3) -0.014(3) -0.005(3)
N2 0.045(4) 0.036(4) 0.059(5) 0.006(3) -0.028(4) -0.003(3)
N3 0.032(3) 0.047(4) 0.043(4) 0.016(3) -0.014(3) -0.011(3)
C1 0.026(3) 0.021(3) 0.026(3) 0.002(2) -0.003(3) -0.002(3)
C2 0.025(3) 0.027(3) 0.031(3) -0.002(3) -0.008(3) -0.003(3)
C3 0.035(4) 0.024(3) 0.030(3) 0.001(3) -0.015(3) -0.002(3)
C4 0.031(3) 0.024(3) 0.034(4) -0.006(3) -0.009(3) -0.009(3)
C5 0.024(3) 0.029(3) 0.027(3) 0.000(3) -0.008(3) -0.009(3)
C6 0.025(3) 0.022(3) 0.022(3) 0.000(2) -0.005(2) -0.005(3)
C7 0.021(3) 0.032(4) 0.026(3) -0.005(3) -0.006(3) -0.006(3)

loop_
_atom_type_symbol
_atom_type_description
_atom_type_scat_dispersion_real
_atom_type_scat_dispersion_imag
_atom_type_scat_source
C C 0.0033 0.0016 'International Tables Vol C Tables 4.2.6.8 and 6.1.1.4'
H H 0.0000 0.0000 'International Tables Vol C Tables 4.2.6.8 and 6.1.1.4'
N N 0.0061 0.0033 'International Tables Vol C Tables 4.2.6.8 and 6.1.1.4'
O O 0.0106 0.0060 'International Tables Vol C Tables 4.2.6.8 and 6.1.1.4'
S S 0.1246 0.1234 'International Tables Vol C Tables 4.2.6.8 and 6.1.1.4'
Ag Ag -0.8971 1.1015 'International Tables Vol C Tables 4.2.6.8 and 6.1.1.4'

loop_
_geom_angle_atom_site_label_1
_geom_angle_atom_site_label_2
_geom_angle_atom_site_label_3
_geom_angle
_geom_angle_site_symmetry_1
_geom_angle_site_symmetry_3
N1 Ag1 N1 180.000(1) 2_756 .
N1 Ag1 Ag2 101.18(19) 2_756 2_756
N1 Ag1 Ag2 78.82(19) . 2_756
N1 Ag1 Ag2 78.82(19) 2_756 .
N1 Ag1 Ag2 101.18(19) . .
Ag2 Ag1 Ag2 180.0 2_756 .
O4 Ag2 N2 172.3(2) . .
O4 Ag2 Ag1 98.03(15) . .
N2 Ag2 Ag1 89.4(2) . .
O6 Ag3 O6 180.0(2) . 2_455
O6 Ag3 Ag4 80.38(15) . 2_455
O6 Ag3 Ag4 99.62(15) 2_455 2_455
O6 Ag3 Ag4 99.62(15) . .
O6 Ag3 Ag4 80.38(15) 2_455 .
Ag4 Ag3 Ag4 180.00(3) 2_455 .
O5 Ag4 N3 169.5(2) 2_455 .
O5 Ag4 O3 101.5(2) 2_455 1_445
O3 Ag4 N3 87.9(2) 1_445 .
O5 Ag4 Ag3 83.50(15) 2_455 .
N3 Ag4 Ag3 87.5(2) . .
O5 Ag4 Ag4 97.50(16) 2_455 2_445
N3 Ag4 Ag4 87.6(2) . 2_445
Ag3 Ag4 Ag4 149.90(4) . 2_445
O1 S1 O2 113.9(4) . .
O1 S1 O3 112.8(4) . .
O2 S1 O3 111.0(4) . .
O1 S1 C1 107.7(3) . .
O2 S1 C1 106.1(3) . .
O3 S1 C1 104.6(3) . .
C2 O4 Ag2 117.3(5) . .
C7 O5 Ag4 122.6(5) . 2_455
C7 O6 Ag3 126.8(5) . .
Ag1 N1 H1N1 109.5 . .
Ag1 N1 H1N2 109.5 . .
H1N1 N1 H1N2 109.5 . .
Ag1 N1 H1N3 109.5 . .
H1N1 N1 H1N3 109.5 . .
H1N2 N1 H1N3 109.5 . .
Ag2 N2 H2N1 109.5 . .
Ag2 N2 H2N2 109.5 . .
H2N1 N2 H2N2 109.5 . .
Ag2 N2 H2N3 109.5 . .
H2N1 N2 H2N3 109.5 . .
H2N2 N2 H2N3 109.5 . .
Ag4 N3 H3N1 109.5 . .
Ag4 N3 H3N2 109.5 . .
H3N1 N3 H3N2 109.5 . .
Ag4 N3 H3N3 109.5 . .
H3N1 N3 H3N3 109.5 . .
H3N2 N3 H3N3 109.5 . .
C6 C1 C2 121.9(6) . .
C6 C1 S1 118.6(5) . .
C2 C1 S1 119.4(5) . .
O4 C2 C3 122.2(7) . .
O4 C2 C1 122.8(7) . .
C3 C2 C1 114.9(6) . .
C4 C3 C2 121.7(7) . .
C4 C3 H3A 119.1 . .
C2 C3 H3A 119.1 . .
C5 C4 C3 122.0(6) . .
C5 C4 H4A 119.0 . .
C3 C4 H4A 119.0 . .
C4 C5 C6 116.6(6) . .
C4 C5 C7 121.4(6) . .
C6 C5 C7 121.9(7) . .
C1 C6 C5 122.7(6) . .
C1 C6 H6A 118.6 . .
C5 C6 H6A 118.6 . .
O6 C7 O5 124.7(7) . .
O6 C7 C5 118.2(7) . .
O5 C7 C5 117.1(6) . .

loop_
_geom_bond_atom_site_label_1
_geom_bond_atom_site_label_2
_geom_bond_distance
_geom_bond_site_symmetry_2
Ag1 N1 2.149(7) 2_756
Ag1 N1 2.149(7) .
Ag1 Ag2 3.0920(11) 2_756
Ag1 Ag2 3.0920(11) .
Ag2 O4 2.081(6) .
Ag2 N2 2.100(7) .
Ag3 O6 2.148(5) .
Ag3 O6 2.148(5) 2_455
Ag3 Ag4 2.8094(9) 2_455
Ag3 Ag4 2.8094(8) .
Ag4 O5 2.124(5) 2_455
Ag4 N3 2.132(7) .
Ag4 O3 2.654(5) 1_445
Ag4 Ag4 2.9918(15) 2_445
S1 O1 1.440(6) .
S1 O2 1.460(6) .
S1 O3 1.469(6) .
S1 C1 1.780(7) .
O4 C2 1.284(9) .
O5 C7 1.278(9) .
O5 Ag4 2.124(5) 2_455
O6 C7 1.243(9) .
N1 H1N1 0.8900 .
N1 H1N2 0.8900 .
N1 H1N3 0.8900 .
N2 H2N1 0.8900 .
N2 H2N2 0.8900 .
N2 H2N3 0.8900 .
N3 H3N1 0.8900 .
N3 H3N2 0.8900 .
N3 H3N3 0.8900 .
C1 C6 1.352(10) .
C1 C2 1.435(10) .
C2 C3 1.425(10) .
C3 C4 1.389(10) .
C3 H3A 0.9300 .
C4 C5 1.386(10) .
C4 H4A 0.9300 .
C5 C6 1.410(9) .
C5 C7 1.474(9) .
C6 H6A 0.9300 .

loop_
_geom_hbond_atom_site_label_D
_geom_hbond_atom_site_label_H
_geom_hbond_atom_site_label_A
_geom_hbond_distance_DH
_geom_hbond_distance_HA
_geom_hbond_distance_DA
_geom_hbond_angle_DHA
_geom_hbond_site_symmetry_A
N1 H1N1 O4 0.89 2.12 2.982(8) 164.1 2_756
N1 H1N2 O2 0.89 2.29 3.094(9) 151.0 1_645
N2 H2N1 O1 0.89 2.10 2.981(9) 172.7 1_545
N2 H2N2 O2 0.89 2.04 2.906(10) 165.3 2_656
N3 H3N1 O1 0.89 2.38 2.981(9) 125.0 1_445
N3 H3N3 O5 0.89 2.19 3.052(9) 162.0 2

loop_
_geom_torsion_atom_site_label_1
_geom_torsion_atom_site_label_2
_geom_torsion_atom_site_label_3
_geom_torsion_atom_site_label_4
_geom_torsion
_geom_torsion_site_symmetry_1
_geom_torsion_site_symmetry_4
N1 Ag1 Ag2 O4 -8.3(3) 2_756 .
N1 Ag1 Ag2 O4 171.7(3) . .
N1 Ag1 Ag2 N2 169.7(3) 2_756 .
N1 Ag1 Ag2 N2 -10.3(3) . .
O6 Ag3 Ag4 O5 171.3(2) . 2_455
O6 Ag3 Ag4 O5 -8.7(2) 2_455 2_455
O6 Ag3 Ag4 N3 -14.2(3) . .
O6 Ag3 Ag4 N3 165.8(3) 2_455 .
O6 Ag3 Ag4 Ag4 -94.99(17) . 2_445
O6 Ag3 Ag4 Ag4 85.01(17) 2_455 2_445
Ag1 Ag2 O4 C2 166.5(5) . .
Ag4 Ag3 O6 C7 -8.3(6) 2_455 .
Ag4 Ag3 O6 C7 171.7(6) . .
O1 S1 C1 C6 -127.7(6) . .
O2 S1 C1 C6 110.0(6) . .
O3 S1 C1 C6 -7.5(6) . .
O1 S1 C1 C2 54.1(6) . .
O2 S1 C1 C2 -68.2(6) . .
O3 S1 C1 C2 174.3(5) . .
Ag2 O4 C2 C3 20.0(9) . .
Ag2 O4 C2 C1 -162.7(5) . .
C6 C1 C2 O4 -176.7(7) . .
S1 C1 C2 O4 1.5(10) . .
C6 C1 C2 C3 0.9(10) . .
S1 C1 C2 C3 179.0(5) . .
O4 C2 C3 C4 174.4(7) . .
C1 C2 C3 C4 -3.2(10) . .
C2 C3 C4 C5 2.7(11) . .
C3 C4 C5 C6 0.2(10) . .
C3 C4 C5 C7 -177.8(7) . .
C2 C1 C6 C5 1.9(10) . .
S1 C1 C6 C5 -176.2(5) . .
C4 C5 C6 C1 -2.5(10) . .
C7 C5 C6 C1 175.5(6) . .
Ag3 O6 C7 O5 -0.2(11) . .
Ag3 O6 C7 C5 -177.8(4) . .
Ag4 O5 C7 O6 13.2(10) 2_455 .
Ag4 O5 C7 C5 -169.2(4) 2_455 .
C4 C5 C7 O6 12.6(10) . .
C6 C5 C7 O6 -165.3(6) . .
C4 C5 C7 O5 -165.1(7) . .
C6 C5 C7 O5 17.0(10) . .
